data_7105781
loop_
_publ_author_name
'Manza Atkinson'
'Ivan Halasz'
'Dejan-Kresimir Bucar'
'Robert Dinnebier'
'Santhana Mariappan'
'Anatoliy Sokolov'
'Leonard MacGillivray'

_publ_section_title
;
 A solid-state trimerisation of a diene diacid affords a bicyclobutyl:
 reactant structure from X-ray powder data and product separation and
 structure determination via co-crystallisation
;
_journal_name_full Chem.Commun.
_journal_page_first 236
_journal_paper_doi 10.1039/c0cc02204g
_journal_volume 47
_journal_year 2011
_chemical_formula_moiety 'C24 H30 O12, 2(C10 H8 N2), 2(C3 H7 N O)'
_chemical_formula_sum 'C50 H60 N6 O14'
_chemical_formula_weight 969.04
_chemical_name_systematic
;
?
;
_space_group_IT_number 2
_symmetry_cell_setting triclinic
_symmetry_space_group_name_Hall '-P 1'
_symmetry_space_group_name_H-M 'P -1'
_atom_sites_solution_hydrogens geom
_atom_sites_solution_primary direct
_atom_sites_solution_secondary difmap
_audit_creation_date 2010-08-03T12:19:22-00:00
_audit_creation_method 'WinGX routine CIF_UPDATE'
_cell_angle_alpha 86.292(5)
_cell_angle_beta 77.546(5)
_cell_angle_gamma 78.982(5)
_cell_formula_units_Z 1
_cell_length_a 8.1654(9)
_cell_length_b 11.7147(13)
_cell_length_c 13.1518(14)
_cell_measurement_reflns_used 5687
_cell_measurement_temperature 150(2)
_cell_measurement_theta_max 27.88
_cell_measurement_theta_min 1.00
_cell_volume 1205.4(2)
_computing_cell_refinement 'HKL Scalepack (Otwinowski & Minor, 1997)'
_computing_data_collection 'Collect (Nonius BV, 1997-2000)'
_computing_data_reduction 'HKL Denzo, Scalepack (Otwinowski & Minor, 1997)'
_computing_molecular_graphics 'Rastop (Valadon, 2004)'
_computing_publication_material 'WinGX (Farrugia, 1999)'
_computing_structure_refinement 'SHELXL (Sheldrick, 2008)'
_computing_structure_solution 'SHELXS (Sheldrick, 2008)'
_diffrn_ambient_temperature 150(2)
_diffrn_detector_area_resol_mean 9
_diffrn_measured_fraction_theta_full 0.986
_diffrn_measured_fraction_theta_max 0.986
_diffrn_measurement_device_type KappaCCD
_diffrn_measurement_method 'CCD phi and omega scans'
_diffrn_radiation_monochromator graphite
_diffrn_radiation_type MoK\a
_diffrn_radiation_wavelength 0.71073
_diffrn_reflns_av_R_equivalents 0.019
_diffrn_reflns_av_unetI/netI 0.0292
_diffrn_reflns_limit_h_max 9
_diffrn_reflns_limit_h_min -9
_diffrn_reflns_limit_k_max 13
_diffrn_reflns_limit_k_min -13
_diffrn_reflns_limit_l_max 15
_diffrn_reflns_limit_l_min -15
_diffrn_reflns_number 8097
_diffrn_reflns_theta_full 24.99
_diffrn_reflns_theta_max 24.99
_diffrn_reflns_theta_min 5.87
_exptl_absorpt_coefficient_mu 0.098
_exptl_absorpt_correction_T_max 0.9922
_exptl_absorpt_correction_T_min 0.9730
_exptl_absorpt_correction_type multi-scan
_exptl_absorpt_process_details 'HKL Scalepack (Otwinowski & Minor, 1997)'
_exptl_crystal_colour colorless
_exptl_crystal_density_diffrn 1.335
_exptl_crystal_density_method 'not measured'
_exptl_crystal_description plate
_exptl_crystal_F_000 514
_exptl_crystal_size_max 0.28
_exptl_crystal_size_mid 0.24
_exptl_crystal_size_min 0.08
_refine_diff_density_max 0.5
_refine_diff_density_min -0.326
_refine_diff_density_rms 0.043
_refine_ls_extinction_method none
_refine_ls_goodness_of_fit_ref 1.026
_refine_ls_hydrogen_treatment constr
_refine_ls_matrix_type full
_refine_ls_number_parameters 324
_refine_ls_number_reflns 4184
_refine_ls_number_restraints 0
_refine_ls_restrained_S_all 1.026
_refine_ls_R_factor_all 0.0579
_refine_ls_R_factor_gt 0.046
_refine_ls_shift/su_max 0
_refine_ls_shift/su_mean 0
_refine_ls_structure_factor_coef Fsqd
_refine_ls_weighting_details 'calc w=1/[\s^2^(Fo^2^)+(0.0713P)^2^+0.4585P] where P=(Fo^2^+2Fc^2^)/3'
_refine_ls_weighting_scheme calc
_refine_ls_wR_factor_gt 0.1215
_refine_ls_wR_factor_ref 0.1273
_reflns_number_gt 3463
_reflns_number_total 4184
_reflns_threshold_expression >2\s(I)
_cod_data_source_file C0CC02204G.TXT
_cod_data_source_block 2
_cod_database_code 7105781

loop_
_space_group_symop_operation_xyz
'x, y, z'
'-x, -y, -z'

loop_
_atom_site_label
_atom_site_type_symbol
_atom_site_fract_x
_atom_site_fract_y
_atom_site_fract_z
_atom_site_U_iso_or_equiv
_atom_site_adp_type
_atom_site_occupancy
_atom_site_symmetry_multiplicity
_atom_site_calc_flag
_atom_site_refinement_flags
_atom_site_disorder_assembly
_atom_site_disorder_group
C1 C 0.2277(2) 1.05236(15) 0.82153(13) 0.0268(4) Uani 1 1 d . . .
C2 C 0.1166(2) 1.12583(14) 0.91028(13) 0.0232(4) Uani 1 1 d . . .
C3 C 0.00016(19) 1.06485(13) 1.00137(12) 0.0203(4) Uani 1 1 d . . .
C4 C -0.1625(2) 1.15173(14) 0.98036(12) 0.0218(4) Uani 1 1 d . . .
C5 C -0.0498(2) 1.19996(14) 0.88028(12) 0.0237(4) Uani 1 1 d . . .
C6 C -0.0548(2) 1.32759(15) 0.86404(13) 0.0283(4) Uani 1 1 d . . .
C7 C -0.0047(2) 1.38727(15) 0.77590(14) 0.0299(4) Uani 1 1 d . . .
C8 C 0.0611(3) 1.32752(17) 0.67495(14) 0.0342(4) Uani 1 1 d . . .
C9 C -0.2295(2) 1.24410(14) 1.06276(13) 0.0240(4) Uani 1 1 d . . .
C10 C 0.2224(2) 1.19837(16) 0.95228(14) 0.0302(4) Uani 1 1 d . . .
C11 C -0.3069(2) 1.10080(15) 0.95451(14) 0.0278(4) Uani 1 1 d . . .
C12 C -0.0084(3) 1.51602(17) 0.77452(16) 0.0420(5) Uani 1 1 d . . .
C13 C 0.2153(2) 0.75568(17) 0.62478(14) 0.0339(4) Uani 1 1 d . . .
C14 C 0.2492(2) 0.68315(16) 0.54112(14) 0.0318(4) Uani 1 1 d . . .
C15 C 0.3790(2) 0.69835(15) 0.45613(13) 0.0271(4) Uani 1 1 d . . .
C16 C 0.4705(2) 0.78608(16) 0.46085(14) 0.0319(4) Uani 1 1 d . . .
C17 C 0.4264(2) 0.85460(16) 0.54799(15) 0.0343(4) Uani 1 1 d . . .
C18 C 0.4200(2) 0.62065(15) 0.36545(13) 0.0270(4) Uani 1 1 d . . .
C19 C 0.4004(2) 0.50543(16) 0.37854(15) 0.0336(4) Uani 1 1 d . . .
C20 C 0.4451(3) 0.43464(16) 0.29358(15) 0.0349(4) Uani 1 1 d . . .
C21 C 0.5165(3) 0.58383(17) 0.18338(15) 0.0395(5) Uani 1 1 d . . .
C22 C 0.4794(3) 0.66023(17) 0.26442(15) 0.0364(5) Uani 1 1 d . . .
C23 C 0.8296(2) 0.82251(17) 0.57580(15) 0.0345(4) Uani 1 1 d . . .
C24 C 0.7540(3) 0.84181(19) 0.76313(16) 0.0446(5) Uani 1 1 d . . .
C25 C 0.8157(3) 1.01091(19) 0.64852(19) 0.0499(6) Uani 1 1 d . . .
H10A H 0.3144 1.1467 0.9785 0.045 Uiso 1 1 calc R . .
H10B H 0.1494 1.2462 1.009 0.045 Uiso 1 1 calc R . .
H10C H 0.2715 1.2489 0.8963 0.045 Uiso 1 1 calc R . .
H11A H -0.3712 1.0692 1.0183 0.042 Uiso 1 1 calc R . .
H11B H -0.2591 1.0385 0.9045 0.042 Uiso 1 1 calc R . .
H11C H -0.3832 1.162 0.9242 0.042 Uiso 1 1 calc R . .
H12A H -0.0628 1.5465 0.8437 0.063 Uiso 1 1 calc R . .
H12B H -0.0734 1.5544 0.7233 0.063 Uiso 1 1 calc R . .
H12C H 0.1084 1.5312 0.7556 0.063 Uiso 1 1 calc R . .
H13 H 0.1268 0.7442 0.6824 0.041 Uiso 1 1 calc R . .
H14 H 0.1847 0.6236 0.5416 0.038 Uiso 1 1 calc R . .
H16 H 0.5616 0.7987 0.4053 0.038 Uiso 1 1 calc R . .
H17 H 0.4892 0.9144 0.5503 0.041 Uiso 1 1 calc R . .
H19 H 0.3564 0.4754 0.4456 0.04 Uiso 1 1 calc R . .
H1O H 0.2104 0.9473 0.7339 0.049 Uiso 1 1 calc R . .
H20 H 0.4342 0.3552 0.3046 0.042 Uiso 1 1 calc R . .
H21 H 0.5536 0.6125 0.1147 0.047 Uiso 1 1 calc R . .
H22 H 0.4941 0.7387 0.2515 0.044 Uiso 1 1 calc R . .
H23 H 0.8589 0.858 0.509 0.041 Uiso 1 1 calc R . .
H24A H 0.7505 0.7589 0.7603 0.067 Uiso 1 1 calc R . .
H24B H 0.6416 0.8834 0.7973 0.067 Uiso 1 1 calc R . .
H24C H 0.8391 0.8514 0.8027 0.067 Uiso 1 1 calc R . .
H25A H 0.8405 1.0342 0.5747 0.075 Uiso 1 1 calc R . .
H25B H 0.9088 1.0221 0.6809 0.075 Uiso 1 1 calc R . .
H25C H 0.7088 1.0585 0.6836 0.075 Uiso 1 1 calc R . .
H3 H 0.0235 1.0828 1.0696 0.024 Uiso 1 1 calc R . .
H4O H -0.4136 1.3555 1.1004 0.054 Uiso 1 1 calc R . .
H5 H -0.071 1.1673 0.8169 0.028 Uiso 1 1 calc R . .
H6 H -0.0996 1.3729 0.9245 0.034 Uiso 1 1 calc R . .
H6O H 0.1159 1.36 0.5388 0.072 Uiso 1 1 calc R . .
N1 N 0.3011(2) 0.84138(14) 0.62856(12) 0.0334(4) Uani 1 1 d . . .
N2 N 0.5028(2) 0.47146(13) 0.19670(12) 0.0339(4) Uani 1 1 d . . .
N3 N 0.7996(2) 0.88882(14) 0.65804(12) 0.0352(4) Uani 1 1 d . . .
O1 O 0.14380(16) 0.98614(11) 0.78255(10) 0.0329(3) Uani 1 1 d . . .
O2 O 0.37799(16) 1.05449(13) 0.78900(11) 0.0421(4) Uani 1 1 d . . .
O3 O -0.14947(17) 1.26727(11) 1.12337(10) 0.0344(3) Uani 1 1 d . . .
O4 O -0.38420(16) 1.30211(12) 1.05690(10) 0.0360(3) Uani 1 1 d . . .
O5 O 0.0977(2) 1.22246(13) 0.66619(12) 0.0601(5) Uani 1 1 d . . .
O6 O 0.0840(2) 1.39874(12) 0.59343(11) 0.0478(4) Uani 1 1 d . . .
O7 O 0.82214(18) 0.71752(12) 0.57972(10) 0.0419(4) Uani 1 1 d . . .

loop_
_atom_site_aniso_label
_atom_site_aniso_U_11
_atom_site_aniso_U_22
_atom_site_aniso_U_33
_atom_site_aniso_U_23
_atom_site_aniso_U_13
_atom_site_aniso_U_12
C1 0.0285(10) 0.0242(9) 0.0234(9) 0.0024(7) 0.0016(7) -0.0034(7)
C2 0.0246(8) 0.0206(8) 0.0233(8) -0.0019(7) 0.0010(7) -0.0076(7)
C3 0.0212(8) 0.0212(9) 0.0176(8) -0.0029(6) 0.0000(6) -0.0057(6)
C4 0.0230(8) 0.0219(8) 0.0190(8) -0.0032(6) 0.0000(6) -0.0043(7)
C5 0.0274(9) 0.0230(8) 0.0189(8) -0.0033(6) -0.0003(7) -0.0042(7)
C6 0.0322(10) 0.0256(9) 0.0254(9) -0.0054(7) -0.0024(7) -0.0036(7)
C7 0.0335(10) 0.0269(9) 0.0290(10) 0.0002(7) -0.0060(8) -0.0057(8)
C8 0.0431(11) 0.0299(11) 0.0268(10) 0.0033(8) -0.0008(8) -0.0084(8)
C9 0.0273(9) 0.0221(9) 0.0195(8) -0.0014(7) 0.0027(7) -0.0051(7)
C10 0.0296(9) 0.0296(10) 0.0328(10) -0.0019(8) -0.0024(8) -0.0129(8)
C11 0.0261(9) 0.0273(9) 0.0304(9) -0.0063(7) -0.0055(7) -0.0041(7)
C12 0.0595(13) 0.0299(10) 0.0371(11) 0.0008(8) -0.0093(10) -0.0110(9)
C13 0.0325(10) 0.0378(11) 0.0276(10) -0.0063(8) 0.0019(8) -0.0044(8)
C14 0.0313(10) 0.0340(10) 0.0284(10) -0.0043(8) 0.0004(8) -0.0085(8)
C15 0.0289(9) 0.0245(9) 0.0254(9) -0.0036(7) -0.0018(7) -0.0021(7)
C16 0.0329(10) 0.0313(10) 0.0283(9) -0.0041(8) 0.0019(8) -0.0063(8)
C17 0.0363(10) 0.0298(10) 0.0372(10) -0.0067(8) -0.0062(8) -0.0070(8)
C18 0.0243(9) 0.0261(9) 0.0278(9) -0.0051(7) 0.0006(7) -0.0029(7)
C19 0.0398(11) 0.0304(10) 0.0292(10) 0.0003(8) -0.0019(8) -0.0097(8)
C20 0.0416(11) 0.0249(10) 0.0367(11) -0.0040(8) -0.0033(8) -0.0065(8)
C21 0.0492(12) 0.0363(11) 0.0289(10) -0.0063(8) 0.0079(9) -0.0140(9)
C22 0.0474(12) 0.0273(10) 0.0305(10) -0.0055(8) 0.0057(8) -0.0108(9)
C23 0.0349(10) 0.0378(11) 0.0313(10) -0.0010(8) -0.0067(8) -0.0080(8)
C24 0.0546(13) 0.0451(12) 0.0327(11) -0.0098(9) -0.0069(9) -0.0056(10)
C25 0.0613(14) 0.0365(12) 0.0538(14) -0.0041(10) -0.0202(11) -0.0037(10)
N1 0.0368(9) 0.0339(9) 0.0265(8) -0.0064(7) -0.0022(7) -0.0017(7)
N2 0.0323(8) 0.0305(9) 0.0357(9) -0.0106(7) 0.0019(7) -0.0052(7)
N3 0.0381(9) 0.0335(9) 0.0347(9) -0.0059(7) -0.0113(7) -0.0025(7)
O1 0.0364(7) 0.0302(7) 0.0274(7) -0.0116(5) 0.0091(5) -0.0089(6)
O2 0.0255(7) 0.0578(9) 0.0373(8) -0.0103(7) 0.0069(6) -0.0057(6)
O3 0.0418(8) 0.0312(7) 0.0305(7) -0.0112(5) -0.0099(6) -0.0014(6)
O4 0.0308(7) 0.0354(8) 0.0383(8) -0.0174(6) -0.0035(6) 0.0040(6)
O5 0.0973(13) 0.0340(9) 0.0341(8) 0.0000(6) 0.0121(8) -0.0048(8)
O6 0.0766(11) 0.0360(8) 0.0286(7) 0.0017(6) -0.0031(7) -0.0146(8)
O7 0.0517(9) 0.0407(9) 0.0334(8) -0.0054(6) -0.0041(6) -0.0123(7)

loop_
_atom_type_symbol
_atom_type_description
_atom_type_scat_dispersion_real
_atom_type_scat_dispersion_imag
_atom_type_scat_source
C C 0.0033 0.0016 'International Tables Vol C Tables 4.2.6.8 and 6.1.1.4'
H H 0 0 'International Tables Vol C Tables 4.2.6.8 and 6.1.1.4'
N N 0.0061 0.0033 'International Tables Vol C Tables 4.2.6.8 and 6.1.1.4'
O O 0.0106 0.006 'International Tables Vol C Tables 4.2.6.8 and 6.1.1.4'

loop_
_geom_angle_atom_site_label_1
_geom_angle_atom_site_label_2
_geom_angle_atom_site_label_3
_geom_angle
_geom_angle_site_symmetry_1
_geom_angle_site_symmetry_3
_geom_angle_publ_flag
C1 C2 C10 110.04(14) . . ?
C1 C2 C3 118.67(13) . . ?
C1 C2 C5 112.70(14) . . ?
C1 O1 H1O 109.5 . . ?
C2 C10 H10A 109.5 . . ?
C2 C10 H10B 109.5 . . ?
C2 C10 H10C 109.5 . . ?
C2 C3 H3 109.1 . . ?
C2 C5 H5 109.4 . . ?
C3 C3 C2 120.17(16) 2_577 . ?
C3 C3 C4 117.64(16) 2_577 . ?
C3 C3 H3 109.1 2_577 . ?
C4 C11 H11A 109.5 . . ?
C4 C11 H11B 109.5 . . ?
C4 C11 H11C 109.5 . . ?
C4 C3 C2 90.13(12) . . ?
C4 C3 H3 109.1 . . ?
C4 C5 C2 90.34(12) . . ?
C4 C5 H5 109.4 . . ?
C5 C2 C3 89.03(12) . . ?
C5 C4 C3 89.51(12) . . ?
C5 C6 H6 115.5 . . ?
C6 C5 C2 116.73(14) . . ?
C6 C5 C4 120.22(14) . . ?
C6 C5 H5 109.4 . . ?
C6 C7 C12 122.05(17) . . ?
C6 C7 C8 121.01(16) . . ?
C7 C12 H12A 109.5 . . ?
C7 C12 H12B 109.5 . . ?
C7 C12 H12C 109.5 . . ?
C7 C6 C5 128.96(16) . . ?
C7 C6 H6 115.5 . . ?
C8 C7 C12 116.93(16) . . ?
C8 O6 H6O 109.5 . . ?
C9 C4 C11 111.49(13) . . ?
C9 C4 C3 112.63(13) . . ?
C9 C4 C5 111.30(13) . . ?
C9 O4 H4O 109.5 . . ?
C10 C2 C3 111.62(13) . . ?
C10 C2 C5 113.46(14) . . ?
C11 C4 C3 118.05(13) . . ?
C11 C4 C5 112.01(13) . . ?
C13 C14 C15 119.22(17) . . ?
C13 C14 H14 120.4 . . ?
C14 C13 H13 118.4 . . ?
C14 C15 C16 117.64(16) . . ?
C14 C15 C18 120.49(16) . . ?
C15 C14 H14 120.4 . . ?
C15 C16 H16 120.6 . . ?
C16 C15 C18 121.85(16) . . ?
C16 C17 H17 118.1 . . ?
C17 C16 C15 118.81(17) . . ?
C17 C16 H16 120.6 . . ?
C17 N1 C13 117.43(15) . . ?
C18 C19 H19 120.2 . . ?
C18 C22 H22 120.4 . . ?
C19 C18 C15 120.92(16) . . ?
C19 C18 C22 117.33(16) . . ?
C19 C20 H20 118.2 . . ?
C20 C19 C18 119.53(17) . . ?
C20 C19 H19 120.2 . . ?
C20 N2 C21 116.94(16) . . ?
C21 C22 C18 119.16(17) . . ?
C21 C22 H22 120.4 . . ?
C22 C18 C15 121.76(16) . . ?
C22 C21 H21 118.3 . . ?
C23 N3 C24 121.30(17) . . ?
C23 N3 C25 122.17(18) . . ?
C24 N3 C25 116.50(16) . . ?
H10A C10 H10B 109.5 . . ?
H10A C10 H10C 109.5 . . ?
H10B C10 H10C 109.5 . . ?
H11A C11 H11B 109.5 . . ?
H11A C11 H11C 109.5 . . ?
H11B C11 H11C 109.5 . . ?
H12A C12 H12B 109.5 . . ?
H12A C12 H12C 109.5 . . ?
H12B C12 H12C 109.5 . . ?
H24A C24 H24B 109.5 . . ?
H24A C24 H24C 109.5 . . ?
H24B C24 H24C 109.5 . . ?
H25A C25 H25B 109.5 . . ?
H25A C25 H25C 109.5 . . ?
H25B C25 H25C 109.5 . . ?
N1 C13 C14 123.18(17) . . ?
N1 C13 H13 118.4 . . ?
N1 C17 C16 123.71(17) . . ?
N1 C17 H17 118.1 . . ?
N2 C20 C19 123.59(17) . . ?
N2 C20 H20 118.2 . . ?
N2 C21 C22 123.38(18) . . ?
N2 C21 H21 118.3 . . ?
N3 C23 H23 117.6 . . ?
N3 C24 H24A 109.5 . . ?
N3 C24 H24B 109.5 . . ?
N3 C24 H24C 109.5 . . ?
N3 C25 H25A 109.5 . . ?
N3 C25 H25B 109.5 . . ?
N3 C25 H25C 109.5 . . ?
O1 C1 C2 113.01(14) . . ?
O2 C1 C2 123.75(16) . . ?
O2 C1 O1 123.24(16) . . ?
O3 C9 C4 124.50(15) . . ?
O3 C9 O4 123.12(15) . . ?
O4 C9 C4 112.27(14) . . ?
O5 C8 C7 124.35(17) . . ?
O5 C8 O6 121.51(17) . . ?
O6 C8 C7 114.08(16) . . ?
O7 C23 H23 117.6 . . ?
O7 C23 N3 124.76(18) . . ?

loop_
_geom_bond_atom_site_label_1
_geom_bond_atom_site_label_2
_geom_bond_distance
_geom_bond_site_symmetry_2
_geom_bond_publ_flag
C1 C2 1.517(2) . ?
C2 C10 1.523(2) . ?
C3 C2 1.583(2) . ?
C3 C3 1.523(3) 2_577 ?
C3 C4 1.575(2) . ?
C3 H3 1 . ?
C4 C11 1.527(2) . ?
C5 C2 1.579(2) . ?
C5 C4 1.574(2) . ?
C5 C6 1.491(2) . ?
C5 H5 1 . ?
C6 H6 0.95 . ?
C7 C12 1.502(3) . ?
C7 C6 1.342(3) . ?
C7 C8 1.487(3) . ?
C9 C4 1.521(2) . ?
C10 H10A 0.98 . ?
C10 H10B 0.98 . ?
C10 H10C 0.98 . ?
C11 H11A 0.98 . ?
C11 H11B 0.98 . ?
C11 H11C 0.98 . ?
C12 H12A 0.98 . ?
C12 H12B 0.98 . ?
C12 H12C 0.98 . ?
C13 H13 0.95 . ?
C14 C13 1.382(3) . ?
C14 H14 0.95 . ?
C15 C14 1.393(2) . ?
C15 C16 1.393(2) . ?
C16 C17 1.385(3) . ?
C16 H16 0.95 . ?
C17 H17 0.95 . ?
C18 C15 1.488(2) . ?
C18 C19 1.385(3) . ?
C18 C22 1.394(3) . ?
C19 C20 1.378(3) . ?
C19 H19 0.95 . ?
C20 H20 0.95 . ?
C21 H21 0.95 . ?
C22 C21 1.382(3) . ?
C22 H22 0.95 . ?
C23 H23 0.95 . ?
C23 N3 1.325(2) . ?
C24 H24A 0.98 . ?
C24 H24B 0.98 . ?
C24 H24C 0.98 . ?
C25 H25A 0.98 . ?
C25 H25B 0.98 . ?
C25 H25C 0.98 . ?
N1 C13 1.339(2) . ?
N1 C17 1.328(2) . ?
N2 C20 1.334(3) . ?
N2 C21 1.339(3) . ?
N3 C24 1.453(3) . ?
N3 C25 1.456(3) . ?
O1 C1 1.319(2) . ?
O1 H1O 0.84 . ?
O2 C1 1.214(2) . ?
O3 C9 1.207(2) . ?
O4 C9 1.331(2) . ?
O4 H4O 0.84 . ?
O5 C8 1.217(2) . ?
O6 C8 1.318(2) . ?
O6 H6O 0.84 . ?
O7 C23 1.240(2) . ?

loop_
_geom_hbond_atom_site_label_D
_geom_hbond_atom_site_label_H
_geom_hbond_atom_site_label_A
_geom_hbond_distance_DH
_geom_hbond_distance_HA
_geom_hbond_distance_DA
_geom_hbond_angle_DHA
_geom_hbond_site_symmetry_A
O1 H1O N1 0.84 1.85 2.6679(19) 162.9 .
O4 H4O N2 0.84 1.85 2.6848(19) 175.1 1_466
O6 H6O O7 0.84 1.78 2.6225(19) 177.6 2_676
